data_4105177
loop_
_publ_author_name
'Leah N. Appelhans'
'Monica Kosa'
'A. V. Radha'
'Petra Simoncic'
'Alexandra Navrotsky'
'Michele Parrinello'
'Anthony K. Cheetham'

_publ_contact_author_address
;
Department of Materials Science and Metallurgy
University of Cambridge
Cambridge CB2 3QZ, UK
;
_publ_contact_author_email akc30@cam.ac.uk
_publ_contact_author_name 'Anthony K. Cheetham'
_publ_contact_author_phone '+44 01223-767061'
_publ_section_title
;
 Phase Selection and Energetics in Chiral Alkaline Earth Tartrates and
 Their Racemic and Meso Analogues: Synthetic, Structural, Computational,
 and Calorimetric Studies
;
_journal_name_full 'Journal of the American Chemical Society'
_journal_page_first 15375
_journal_page_last 15386
_journal_paper_doi 10.1021/ja905690t
_journal_volume 131
_journal_year 2009
_chemical_formula_sum 'C4 H12 Ca O10'
_chemical_formula_weight 260.22
_chemical_name_systematic
; 
 ? 
;
_space_group_IT_number 2
_symmetry_cell_setting triclinic
_symmetry_space_group_name_Hall '-P 1'
_symmetry_space_group_name_H-M 'P -1'
_atom_sites_solution_hydrogens geom
_atom_sites_solution_primary direct
_atom_sites_solution_secondary difmap
_audit_creation_method SHELXL-97
_cell_angle_alpha 94.887(6)
_cell_angle_beta 105.914(6)
_cell_angle_gamma 107.662(5)
_cell_formula_units_Z 2
_cell_length_a 6.2584(15)
_cell_length_b 8.251(2)
_cell_length_c 10.448(3)
_cell_measurement_temperature 298(2)
_cell_volume 486.0(2)
_computing_cell_refinement 'Bruker SMART'
_computing_data_collection 'Bruker SMART'
_computing_data_reduction 'Bruker SAINT'
_computing_molecular_graphics 'Bruker SHELXTL'
_computing_publication_material 'Bruker SHELXTL'
_computing_structure_refinement 'SHELXL-97 (Sheldrick, 1997)'
_computing_structure_solution 'SHELXS-97 (Sheldrick, 1990)'
_diffrn_ambient_temperature 298(2)
_diffrn_measured_fraction_theta_full 0.957
_diffrn_measured_fraction_theta_max 0.957
_diffrn_measurement_device_type 'CCD area detector'
_diffrn_measurement_method 'phi and omega scans'
_diffrn_radiation_monochromator graphite
_diffrn_radiation_source 'fine-focus sealed tube'
_diffrn_radiation_type MoK\a
_diffrn_radiation_wavelength 0.71073
_diffrn_reflns_av_R_equivalents 0.0747
_diffrn_reflns_av_sigmaI/netI 0.0895
_diffrn_reflns_limit_h_max 7
_diffrn_reflns_limit_h_min -7
_diffrn_reflns_limit_k_max 10
_diffrn_reflns_limit_k_min -10
_diffrn_reflns_limit_l_max 12
_diffrn_reflns_limit_l_min -12
_diffrn_reflns_number 3923
_diffrn_reflns_theta_full 26.37
_diffrn_reflns_theta_max 26.37
_diffrn_reflns_theta_min 2.06
_exptl_absorpt_coefficient_mu 0.687
_exptl_absorpt_correction_type none
_exptl_crystal_colour colorless
_exptl_crystal_density_diffrn 1.778
_exptl_crystal_description plate
_exptl_crystal_F_000 272
_exptl_crystal_size_max 0.2
_exptl_crystal_size_mid 0.05
_exptl_crystal_size_min 0.01
_refine_diff_density_max 0.894
_refine_diff_density_min -0.340
_refine_diff_density_rms 0.101
_refine_ls_extinction_method none
_refine_ls_goodness_of_fit_ref 1.015
_refine_ls_hydrogen_treatment mixed
_refine_ls_matrix_type full
_refine_ls_number_parameters 172
_refine_ls_number_reflns 1902
_refine_ls_number_restraints 29
_refine_ls_restrained_S_all 1.009
_refine_ls_R_factor_all 0.0746
_refine_ls_R_factor_gt 0.0517
_refine_ls_shift/su_max 0.000
_refine_ls_shift/su_mean 0.000
_refine_ls_structure_factor_coef Fsqd
_refine_ls_weighting_details 'calc w=1/[\s^2^(Fo^2^)+(0.0585P)^2^+0.0000P] where P=(Fo^2^+2Fc^2^)/3'
_refine_ls_weighting_scheme calc
_refine_ls_wR_factor_gt 0.1211
_refine_ls_wR_factor_ref 0.1284
_reflns_number_gt 1344
_reflns_number_total 1902
_reflns_threshold_expression >2sigma(I)
_cod_data_source_file ja905690t_si_002_04.cif
_cod_data_source_block cadltm
_cod_database_code 4105177

loop_
_symmetry_equiv_pos_as_xyz
'x, y, z'
'-x, -y, -z'

loop_
_atom_site_label
_atom_site_type_symbol
_atom_site_fract_x
_atom_site_fract_y
_atom_site_fract_z
_atom_site_U_iso_or_equiv
_atom_site_adp_type
_atom_site_occupancy
_atom_site_symmetry_multiplicity
_atom_site_calc_flag
_atom_site_refinement_flags
Ca1 Ca 0.34098(13) 0.69009(9) 0.27353(7) 0.0224(3) Uani 1 1 d .
C1 C 0.3833(6) 0.3490(4) 0.1130(3) 0.0213(8) Uani 1 1 d .
C2 C 0.5815(6) 0.3666(4) 0.2430(4) 0.0208(8) Uani 1 1 d .
H1 H 0.530(6) 0.277(5) 0.285(4) 0.025 Uiso 1 1 d .
C3 C 0.8058(6) 0.3700(4) 0.2076(4) 0.0214(8) Uani 1 1 d .
H2 H 0.770(6) 0.276(5) 0.140(4) 0.026 Uiso 1 1 d .
C4 C 0.9842(6) 0.3502(4) 0.3349(3) 0.0208(8) Uani 1 1 d .
O1 O 0.3172(4) 0.4771(3) 0.0923(2) 0.0290(6) Uani 1 1 d .
O2 O 0.2964(4) 0.2036(3) 0.0347(2) 0.0295(6) Uani 1 1 d .
O3 O 0.6216(5) 0.5214(3) 0.3328(3) 0.0274(6) Uani 1 1 d .
H3 H 0.669(7) 0.513(5) 0.418(4) 0.033 Uiso 1 1 d .
O4 O 0.9110(4) 0.5269(3) 0.1671(2) 0.0253(6) Uani 1 1 d D
H4 H 0.849(6) 0.524(5) 0.081(2) 0.030 Uiso 1 1 d D
O5 O 0.9258(5) 0.2073(3) 0.3731(3) 0.0315(7) Uani 1 1 d .
O6 O 1.1726(4) 0.4732(3) 0.3925(3) 0.0310(7) Uani 1 1 d .
O7 O 0.6022(5) 0.8127(3) 0.5026(3) 0.0347(7) Uani 1 1 d D
H5 H 0.711(6) 0.774(5) 0.529(4) 0.052 Uiso 1 1 d D
H6 H 0.676(7) 0.916(3) 0.537(4) 0.052 Uiso 1 1 d D
O8 O 0.6903(5) 0.8757(3) 0.2288(3) 0.0337(7) Uani 1 1 d D
H7 H 0.763(7) 0.977(3) 0.263(4) 0.050 Uiso 1 1 d D
H8 H 0.688(8) 0.866(6) 0.149(2) 0.050 Uiso 1 1 d D
O9 O 0.1893(5) 0.8525(4) 0.1023(3) 0.0379(7) Uani 1 1 d D
H9 H 0.049(4) 0.828(6) 0.057(4) 0.057 Uiso 1 1 d D
H10 H 0.251(8) 0.949(3) 0.087(5) 0.057 Uiso 1 1 d D
O10 O 0.1414(5) 0.8454(3) 0.3835(3) 0.0305(6) Uani 1 1 d D
H11 H 0.004(4) 0.827(5) 0.337(4) 0.046 Uiso 1 1 d D
H12 H 0.116(8) 0.805(5) 0.450(3) 0.046 Uiso 1 1 d D

loop_
_atom_site_aniso_label
_atom_site_aniso_U_11
_atom_site_aniso_U_22
_atom_site_aniso_U_33
_atom_site_aniso_U_23
_atom_site_aniso_U_13
_atom_site_aniso_U_12
Ca1 0.0223(4) 0.0203(4) 0.0223(4) 0.0033(3) 0.0044(3) 0.0069(3)
C1 0.0170(19) 0.0238(18) 0.0210(19) 0.0045(15) 0.0032(15) 0.0066(14)
C2 0.024(2) 0.0178(17) 0.021(2) 0.0030(15) 0.0064(16) 0.0090(15)
C3 0.021(2) 0.0201(17) 0.022(2) 0.0057(15) 0.0038(16) 0.0072(15)
C4 0.019(2) 0.0258(18) 0.0191(19) 0.0038(15) 0.0040(15) 0.0123(16)
O1 0.0332(16) 0.0313(14) 0.0207(14) 0.0055(11) -0.0010(12) 0.0169(12)
O2 0.0292(16) 0.0222(13) 0.0272(15) -0.0025(11) -0.0007(12) 0.0053(11)
O3 0.0331(16) 0.0312(14) 0.0171(14) 0.0009(11) 0.0021(12) 0.0160(12)
O4 0.0238(15) 0.0293(13) 0.0172(13) 0.0079(11) 0.0004(11) 0.0058(11)
O5 0.0394(17) 0.0232(13) 0.0312(15) 0.0102(11) 0.0059(13) 0.0132(12)
O6 0.0225(15) 0.0349(14) 0.0280(15) 0.0122(12) -0.0016(12) 0.0058(12)
O7 0.0329(17) 0.0336(15) 0.0298(16) -0.0015(13) -0.0041(13) 0.0149(13)
O8 0.0376(17) 0.0274(13) 0.0283(16) 0.0031(13) 0.0087(14) 0.0026(12)
O9 0.0323(17) 0.0356(15) 0.0426(18) 0.0200(14) 0.0047(14) 0.0098(14)
O10 0.0266(16) 0.0341(15) 0.0295(17) 0.0066(12) 0.0038(13) 0.0130(12)

loop_
_atom_type_symbol
_atom_type_description
_atom_type_scat_dispersion_real
_atom_type_scat_dispersion_imag
_atom_type_scat_source
C C 0.0033 0.0016 'International Tables Vol C Tables 4.2.6.8 and 6.1.1.4'
H H 0.0000 0.0000 'International Tables Vol C Tables 4.2.6.8 and 6.1.1.4'
O O 0.0106 0.0060 'International Tables Vol C Tables 4.2.6.8 and 6.1.1.4'
Ca Ca 0.2262 0.3064 'International Tables Vol C Tables 4.2.6.8 and 6.1.1.4'

loop_
_geom_angle_atom_site_label_1
_geom_angle_atom_site_label_2
_geom_angle_atom_site_label_3
_geom_angle
_geom_angle_site_symmetry_1
_geom_angle_site_symmetry_3
O6 Ca1 O1 92.90(9) 1_455 .
O6 Ca1 O7 79.68(10) 1_455 .
O1 Ca1 O7 135.54(9) . .
O6 Ca1 O8 149.08(9) 1_455 .
O1 Ca1 O8 86.16(9) . .
O7 Ca1 O8 79.53(10) . .
O6 Ca1 O10 80.47(9) 1_455 .
O1 Ca1 O10 148.93(9) . .
O7 Ca1 O10 73.43(9) . .
O8 Ca1 O10 114.80(10) . .
O6 Ca1 O9 136.24(10) 1_455 .
O1 Ca1 O9 88.95(10) . .
O7 Ca1 O9 126.20(10) . .
O8 Ca1 O9 74.68(10) . .
O10 Ca1 O9 75.97(10) . .
O6 Ca1 O4 64.96(8) 1_455 1_455
O1 Ca1 O4 75.03(9) . 1_455
O7 Ca1 O4 135.44(10) . 1_455
O8 Ca1 O4 143.02(9) . 1_455
O10 Ca1 O4 74.68(9) . 1_455
O9 Ca1 O4 73.44(9) . 1_455
O6 Ca1 O3 73.48(9) 1_455 .
O1 Ca1 O3 63.90(8) . .
O7 Ca1 O3 72.02(8) . .
O8 Ca1 O3 78.46(10) . .
O10 Ca1 O3 139.66(9) . .
O9 Ca1 O3 142.86(10) . .
O4 Ca1 O3 118.65(9) 1_455 .
O1 C1 O2 125.1(3) . .
O1 C1 C2 118.7(3) . .
O2 C1 C2 116.2(3) . .
O3 C2 C1 108.8(3) . .
O3 C2 C3 111.4(3) . .
C1 C2 C3 109.2(3) . .
O3 C2 H1 106(2) . .
C1 C2 H1 108(2) . .
C3 C2 H1 113(2) . .
O4 C3 C2 112.4(3) . .
O4 C3 C4 108.9(3) . .
C2 C3 C4 107.8(3) . .
O4 C3 H2 110(2) . .
C2 C3 H2 110(2) . .
C4 C3 H2 108(2) . .
O6 C4 O5 124.7(3) . .
O6 C4 C3 119.4(3) . .
O5 C4 C3 115.9(3) . .
C1 O1 Ca1 122.7(2) . .
C2 O3 Ca1 119.41(19) . .
C2 O3 H3 113(2) . .
Ca1 O3 H3 116(2) . .
C3 O4 Ca1 119.77(19) . 1_655
C3 O4 H4 112(3) . .
Ca1 O4 H4 118(3) 1_655 .
C4 O6 Ca1 121.8(2) . 1_655
Ca1 O7 H5 116(3) . .
Ca1 O7 H6 128(3) . .
H5 O7 H6 99(4) . .
Ca1 O8 H7 126(3) . .
Ca1 O8 H8 116(3) . .
H7 O8 H8 106(5) . .
Ca1 O9 H9 125(3) . .
Ca1 O9 H10 131(3) . .
H9 O9 H10 103(4) . .
Ca1 O10 H11 113(3) . .
Ca1 O10 H12 112(3) . .
H11 O10 H12 99(4) . .

loop_
_geom_bond_atom_site_label_1
_geom_bond_atom_site_label_2
_geom_bond_distance
_geom_bond_site_symmetry_2
Ca1 O6 2.411(3) 1_455
Ca1 O1 2.411(3) .
Ca1 O7 2.421(3) .
Ca1 O8 2.448(3) .
Ca1 O10 2.456(3) .
Ca1 O9 2.479(3) .
Ca1 O4 2.489(3) 1_455
Ca1 O3 2.537(2) .
C1 O1 1.261(4) .
C1 O2 1.264(4) .
C1 C2 1.529(5) .
C2 O3 1.431(4) .
C2 C3 1.540(5) .
C2 H1 0.91(4) .
C3 O4 1.421(4) .
C3 C4 1.542(4) .
C3 H2 0.93(4) .
C4 O6 1.250(4) .
C4 O5 1.257(4) .
O3 H3 0.88(4) .
O4 Ca1 2.489(3) 1_655
O4 H4 0.868(18) .
O6 Ca1 2.411(3) 1_655
O7 H5 0.83(2) .
O7 H6 0.83(2) .
O8 H7 0.81(2) .
O8 H8 0.83(2) .
O9 H9 0.83(2) .
O9 H10 0.82(2) .
O10 H11 0.82(2) .
O10 H12 0.83(2) .

loop_
_geom_hbond_atom_site_label_D
_geom_hbond_atom_site_label_H
_geom_hbond_atom_site_label_A
_geom_hbond_distance_DH
_geom_hbond_distance_HA
_geom_hbond_distance_DA
_geom_hbond_angle_DHA
_geom_hbond_site_symmetry_A
O3 H3 O6 0.88(4) 1.93(4) 2.795(4) 169(4) 2_766
O4 H4 O1 0.868(18) 1.83(2) 2.687(3) 171(4) 2_665
O7 H5 O5 0.83(2) 2.17(3) 2.944(4) 155(4) 2_766
O7 H6 O10 0.83(2) 1.92(2) 2.754(4) 178(5) 2_676
O8 H7 O5 0.81(2) 1.94(2) 2.750(4) 170(4) 1_565
O8 H8 O2 0.83(2) 1.99(2) 2.805(4) 167(4) 2_665
O9 H9 O2 0.83(2) 2.03(2) 2.855(4) 172(5) 2_565
O9 H10 O2 0.82(2) 2.17(2) 2.961(4) 161(4) 1_565
O10 H11 O8 0.82(2) 2.15(2) 2.939(4) 160(4) 1_455
O10 H12 O5 0.83(2) 1.94(2) 2.739(4) 161(4) 2_666

loop_
_geom_torsion_atom_site_label_1
_geom_torsion_atom_site_label_2
_geom_torsion_atom_site_label_3
_geom_torsion_atom_site_label_4
_geom_torsion
_geom_torsion_site_symmetry_1
_geom_torsion_site_symmetry_4
O1 C1 C2 O3 12.3(4) . .
O2 C1 C2 O3 -166.9(3) . .
O1 C1 C2 C3 -109.4(3) . .
O2 C1 C2 C3 71.3(4) . .
O3 C2 C3 O4 -48.8(4) . .
C1 C2 C3 O4 71.4(4) . .
O3 C2 C3 C4 71.1(3) . .
C1 C2 C3 C4 -168.7(3) . .
O4 C3 C4 O6 8.2(4) . .
C2 C3 C4 O6 -114.0(4) . .
O4 C3 C4 O5 -171.9(3) . .
C2 C3 C4 O5 66.0(4) . .
O2 C1 O1 Ca1 149.9(3) . .
C2 C1 O1 Ca1 -29.3(4) . .
O6 Ca1 O1 C1 -46.4(3) 1_455 .
O7 Ca1 O1 C1 31.8(3) . .
O8 Ca1 O1 C1 102.6(3) . .
O10 Ca1 O1 C1 -122.7(3) . .
O9 Ca1 O1 C1 177.3(3) . .
O4 Ca1 O1 C1 -109.5(3) 1_455 .
O3 Ca1 O1 C1 23.6(3) . .
C1 C2 O3 Ca1 8.0(4) . .
C3 C2 O3 Ca1 128.4(2) . .
O6 Ca1 O3 C2 86.7(3) 1_455 .
O1 Ca1 O3 C2 -15.1(2) . .
O7 Ca1 O3 C2 171.0(3) . .
O8 Ca1 O3 C2 -106.4(3) . .
O10 Ca1 O3 C2 138.7(2) . .
O9 Ca1 O3 C2 -62.2(3) . .
O4 Ca1 O3 C2 38.4(3) 1_455 .
C2 C3 O4 Ca1 129.8(2) . 1_655
C4 C3 O4 Ca1 10.5(4) . 1_655
O5 C4 O6 Ca1 155.7(3) . 1_655
C3 C4 O6 Ca1 -24.3(4) . 1_655
